data_7060110
loop_
_publ_author_name
'Wilde, Myron'
'Arzur, Danielle'
'Baratte, Blandine'
'Lefebvre, Dorian'
'Robert, Thomas'
'Roisnel, Thierry'
'Le Jossic-Corcos, Catherine'
'Bach, St\'ephane'
'Corcos, Laurent'
'Erb, William'

_publ_section_title
;
 Regorafenib analogues and their ferrocenic counterparts: synthesis and
 biological evaluation
;
_journal_issue 45
_journal_name_full 'New Journal of Chemistry'
_journal_page_first 19723
_journal_page_last 19733
_journal_paper_doi 10.1039/D0NJ05334A
_journal_volume 44
_journal_year 2020
_chemical_compound_source 'synthesis as described'
_chemical_formula_moiety 'C22 H18 F Fe N3 O2'
_chemical_formula_sum 'C22 H18 F Fe N3 O2'
_chemical_formula_weight 431.24
_space_group_crystal_system triclinic
_space_group_IT_number 2
_space_group_name_Hall '-P 1'
_space_group_name_H-M_alt 'P -1'
_atom_sites_solution_hydrogens mixed
_atom_sites_solution_primary dual
_atom_sites_solution_secondary difmap
_audit_update_record
;
2020-07-17 deposited with the CCDC.	2020-11-02 downloaded from the CCDC.
;
_cell_angle_alpha 65.688(3)
_cell_angle_beta 68.371(4)
_cell_angle_gamma 88.915(4)
_cell_formula_units_Z 4
_cell_length_a 11.2927(11)
_cell_length_b 13.7746(14)
_cell_length_c 14.1675(15)
_cell_measurement_reflns_used 9948
_cell_measurement_temperature 150(2)
_cell_measurement_theta_max 27.5688
_cell_measurement_theta_min 2.8782
_cell_measurement_wavelength 0.710730
_cell_volume 1843.9(3)
_computing_cell_refinement 'APEX3 (Bruker, 2015)'
_computing_data_collection 'Bruker APEX3 (Bruker, 2015)'
_computing_data_reduction 'SAINT (Bruker, 2014)'
_computing_molecular_graphics
;
   'SXGRAPH (L. Farrugia, 1999), Mercury (CSD, 2016)'
;
_computing_publication_material 'CRYSCALC (T. Roisnel, local program, 2020)'
_computing_structure_refinement 'SHELXL-2018_3 (Sheldrick, 2018)'
_computing_structure_solution 'SHELXT 2018_2 (Sheldrick, 2018)'
_diffrn_ambient_temperature 150(2)
_diffrn_detector '(CMOS) PHOTON 100'
_diffrn_detector_area_resol_mean 10.4167
_diffrn_measured_fraction_theta_full 0.986
_diffrn_measured_fraction_theta_max 0.982
_diffrn_measurement_device_type 'D8 VENTURE Bruker AXS'
_diffrn_measurement_method 'rotation images'
_diffrn_orient_matrix_UB_11 -0.0485586
_diffrn_orient_matrix_UB_12 0.0593674
_diffrn_orient_matrix_UB_13 -0.0275822
_diffrn_orient_matrix_UB_21 0.0496067
_diffrn_orient_matrix_UB_22 0.0103208
_diffrn_orient_matrix_UB_23 -0.0791444
_diffrn_orient_matrix_UB_31 -0.0669657
_diffrn_orient_matrix_UB_32 -0.0536185
_diffrn_orient_matrix_UB_33 0.0094796
_diffrn_radiation_monochromator 'multilayer monochromator'
_diffrn_radiation_probe x-ray
_diffrn_radiation_source 'Incoatec microfocus sealed tube'
_diffrn_radiation_type MoK\a
_diffrn_radiation_wavelength 0.71073
_diffrn_reflns_av_R_equivalents 0.0500
_diffrn_reflns_av_unetI/netI 0.0403
_diffrn_reflns_limit_h_max 14
_diffrn_reflns_limit_h_min -14
_diffrn_reflns_limit_k_max 17
_diffrn_reflns_limit_k_min -17
_diffrn_reflns_limit_l_max 18
_diffrn_reflns_limit_l_min -18
_diffrn_reflns_number 34410
_diffrn_reflns_theta_full 25.242
_diffrn_reflns_theta_max 27.558
_diffrn_reflns_theta_min 2.355
_diffrn_source_current 1.0
_diffrn_source_voltage 55.0
_exptl_absorpt_coefficient_mu 0.852
_exptl_absorpt_correction_T_max 0.895
_exptl_absorpt_correction_T_min 0.786
_exptl_absorpt_correction_type multi-scan
_exptl_absorpt_process_details
;
  [Sheldrick, G.M. (2014). SADABS Bruker AXS Inc., Madison, Wisconsin, USA]
;
_exptl_crystal_colour orange
_exptl_crystal_density_diffrn 1.553
_exptl_crystal_description block
_exptl_crystal_F_000 888
_exptl_crystal_size_max 0.350
_exptl_crystal_size_mid 0.160
_exptl_crystal_size_min 0.130
_refine_diff_density_max 1.184
_refine_diff_density_min -0.920
_refine_diff_density_rms 0.075
_refine_ls_extinction_method none
_refine_ls_goodness_of_fit_ref 1.026
_refine_ls_hydrogen_treatment mixed
_refine_ls_matrix_type full
_refine_ls_number_parameters 526
_refine_ls_number_reflns 8364
_refine_ls_number_restraints 0
_refine_ls_restrained_S_all 1.026
_refine_ls_R_factor_all 0.0695
_refine_ls_R_factor_gt 0.0466
_refine_ls_shift/su_max 0.004
_refine_ls_shift/su_mean 0.000
_refine_ls_structure_factor_coef Fsqd
_refine_ls_weighting_details 'w=1/[\s^2^(Fo^2^)+(0.0315P)^2^+3.4463P] where P=(Fo^2^+2Fc^2^)/3'
_refine_ls_weighting_scheme calc
_refine_ls_wR_factor_gt 0.0991
_refine_ls_wR_factor_ref 0.1115
_reflns_number_gt 6413
_reflns_number_total 8364
_reflns_threshold_expression >2sigma(I)
_cod_data_source_file d0nj05334a2.cif
_cod_data_source_block MW1426
_cod_database_code 7060110

loop_
_space_group_symop_operation_xyz
'x, y, z'
'-x, -y, -z'

loop_
_atom_site_label
_atom_site_type_symbol
_atom_site_fract_x
_atom_site_fract_y
_atom_site_fract_z
_atom_site_U_iso_or_equiv
_atom_site_adp_type
_atom_site_occupancy
_atom_site_site_symmetry_order
_atom_site_calc_flag
_atom_site_refinement_flags_posn
_atom_site_refinement_flags_adp
_atom_site_refinement_flags_occupancy
_atom_site_disorder_assembly
_atom_site_disorder_group
Fe1 Fe 0.25059(4) 0.36421(3) 0.11578(3) 0.02296(10) Uani 1 1 d . . . . .
C1 C 0.2672(3) 0.2299(3) 0.2413(3) 0.0402(4) Uani 1 1 d . . . . .
H1 H 0.299291 0.168093 0.233912 0.048 Uiso 1 1 calc R U . . .
C2 C 0.1376(3) 0.2465(3) 0.2717(3) 0.0402(4) Uani 1 1 d . . . . .
H2 H 0.066438 0.197451 0.288737 0.048 Uiso 1 1 calc R U . . .
C3 C 0.1319(3) 0.3494(3) 0.2723(3) 0.0402(4) Uani 1 1 d . . . . .
H3 H 0.056085 0.380943 0.290147 0.048 Uiso 1 1 calc R U . . .
C4 C 0.2579(3) 0.3965(3) 0.2417(3) 0.0402(4) Uani 1 1 d . . . . .
H4 H 0.282102 0.465611 0.234602 0.048 Uiso 1 1 calc R U . . .
C5 C 0.3415(3) 0.3233(3) 0.2237(3) 0.0402(4) Uani 1 1 d . . . . .
H5 H 0.431958 0.333956 0.203285 0.048 Uiso 1 1 calc R U . . .
C6 C 0.1776(3) 0.3605(2) 0.0042(2) 0.0268(6) Uani 1 1 d . . . . .
H6 H 0.104670 0.312912 0.021873 0.032 Uiso 1 1 calc R U . . .
C7 C 0.1768(3) 0.4632(2) 0.0054(2) 0.0305(6) Uani 1 1 d . . . . .
H7 H 0.102560 0.496432 0.023665 0.037 Uiso 1 1 calc R U . . .
C8 C 0.3047(3) 0.5079(2) -0.0249(2) 0.0310(6) Uani 1 1 d . . . . .
H8 H 0.330991 0.575777 -0.030368 0.037 Uiso 1 1 calc R U . . .
C9 C 0.3870(3) 0.4324(2) -0.0456(2) 0.0280(6) Uani 1 1 d . . . . .
H9 H 0.477761 0.440819 -0.066923 0.034 Uiso 1 1 calc R U . . .
C10 C 0.3080(3) 0.3423(2) -0.0286(2) 0.0245(6) Uani 1 1 d . . . . .
N11 N 0.3568(2) 0.25538(19) -0.0503(2) 0.0273(5) Uani 1 1 d . . . . .
H11 H 0.426(3) 0.266(3) -0.102(3) 0.033 Uiso 1 1 d . U . . .
C12 C 0.2961(3) 0.1534(2) 0.0003(2) 0.0254(6) Uani 1 1 d . . . . .
O13 O 0.1907(2) 0.11998(17) 0.07941(19) 0.0391(5) Uani 1 1 d . . . . .
C14 C 0.3687(2) 0.0820(2) -0.0509(2) 0.0224(5) Uani 1 1 d . . . . .
N15 N 0.4797(2) 0.13021(19) -0.14100(18) 0.0265(5) Uani 1 1 d . . . . .
C16 C 0.5417(3) 0.0691(2) -0.1900(2) 0.0294(6) Uani 1 1 d . . . . .
H16 H 0.619971 0.101804 -0.254673 0.035 Uiso 1 1 calc R U . . .
C17 C 0.4994(3) -0.0378(2) -0.1528(2) 0.0286(6) Uani 1 1 d . . . . .
H17 H 0.546511 -0.077389 -0.191552 0.034 Uiso 1 1 calc R U . . .
C18 C 0.3860(3) -0.0870(2) -0.0571(2) 0.0258(6) Uani 1 1 d . . . . .
C19 C 0.3176(3) -0.0257(2) -0.0054(2) 0.0242(6) Uani 1 1 d . . . . .
H19 H 0.238543 -0.056221 0.058795 0.029 Uiso 1 1 calc R U . . .
O20 O 0.3515(2) -0.19458(16) -0.02181(17) 0.0341(5) Uani 1 1 d . . . . .
C21 C 0.2439(3) -0.2529(2) 0.0788(2) 0.0266(6) Uani 1 1 d . . . . .
C22 C 0.1421(3) -0.3001(2) 0.0724(3) 0.0311(6) Uani 1 1 d . . . . .
H22 H 0.141773 -0.286872 0.001198 0.037 Uiso 1 1 calc R U . . .
C23 C 0.0403(3) -0.3669(2) 0.1711(3) 0.0321(7) Uani 1 1 d . . . . .
H23 H -0.029510 -0.399549 0.166639 0.038 Uiso 1 1 calc R U . . .
C24 C 0.0377(3) -0.3874(2) 0.2766(2) 0.0266(6) Uani 1 1 d . . . . .
C25 C 0.1407(3) -0.3348(2) 0.2769(2) 0.0270(6) Uani 1 1 d . . . . .
C26 C 0.2451(3) -0.2700(2) 0.1817(2) 0.0278(6) Uani 1 1 d . . . . .
H26 H 0.315485 -0.238062 0.186197 0.033 Uiso 1 1 calc R U . . .
N27 N -0.0630(3) -0.4540(2) 0.3764(2) 0.0399(7) Uani 1 1 d . . . . .
H27A H -0.112(4) -0.504(3) 0.373(3) 0.048 Uiso 1 1 d . U . . .
H27B H -0.057(4) -0.467(3) 0.440(3) 0.048 Uiso 1 1 d . U . . .
F28 F 0.13940(17) -0.35208(16) 0.37963(14) 0.0399(4) Uani 1 1 d . . . . .
Fe2 Fe 0.25458(3) 0.86936(3) 0.62253(3) 0.01771(10) Uani 1 1 d . . . . .
C51 C 0.1723(3) 0.9620(3) 0.5150(2) 0.0357(7) Uani 1 1 d . . . . .
H51 H 0.094443 0.990525 0.534704 0.043 Uiso 1 1 calc R U . . .
C52 C 0.2979(3) 1.0139(2) 0.4824(2) 0.0322(7) Uani 1 1 d . . . . .
H52 H 0.318830 1.083004 0.476874 0.039 Uiso 1 1 calc R U . . .
C53 C 0.3867(3) 0.9436(2) 0.4594(2) 0.0279(6) Uani 1 1 d . . . . .
H53 H 0.477557 0.957840 0.435355 0.033 Uiso 1 1 calc R U . . .
C54 C 0.3157(3) 0.8490(2) 0.4787(2) 0.0288(6) Uani 1 1 d . . . . .
H54 H 0.350711 0.788508 0.469985 0.035 Uiso 1 1 calc R U . . .
C55 C 0.1837(3) 0.8600(3) 0.5130(2) 0.0344(7) Uani 1 1 d . . . . .
H55 H 0.114675 0.808170 0.531549 0.041 Uiso 1 1 calc R U . . .
C56 C 0.3566(3) 0.8303(2) 0.7226(2) 0.0211(5) Uani 1 1 d . . . . .
H56 H 0.447347 0.847418 0.697392 0.025 Uiso 1 1 calc R U . . .
C57 C 0.2631(3) 0.8949(2) 0.7527(2) 0.0246(6) Uani 1 1 d . . . . .
H57 H 0.280688 0.962818 0.751187 0.029 Uiso 1 1 calc R U . . .
C58 C 0.1389(3) 0.8402(2) 0.7853(2) 0.0241(6) Uani 1 1 d . . . . .
H58 H 0.059260 0.865040 0.809503 0.029 Uiso 1 1 calc R U . . .
C59 C 0.1550(2) 0.7415(2) 0.7752(2) 0.0209(5) Uani 1 1 d . . . . .
H59 H 0.088142 0.689235 0.790832 0.025 Uiso 1 1 calc R U . . .
C60 C 0.2893(2) 0.7355(2) 0.7374(2) 0.0188(5) Uani 1 1 d . . . . .
N61 N 0.3521(2) 0.65339(17) 0.71525(19) 0.0204(4) Uani 1 1 d . . . . .
H61 H 0.427(3) 0.654(2) 0.707(3) 0.024 Uiso 1 1 d . U . . .
C62 C 0.3036(3) 0.5773(2) 0.6980(2) 0.0230(5) Uani 1 1 d . . . . .
O63 O 0.19403(19) 0.56833(17) 0.7007(2) 0.0369(5) Uani 1 1 d . . . . .
C64 C 0.3964(2) 0.5023(2) 0.6731(2) 0.0204(5) Uani 1 1 d . . . . .
N65 N 0.5163(2) 0.52795(18) 0.66026(19) 0.0229(5) Uani 1 1 d . . . . .
C66 C 0.6002(3) 0.4637(2) 0.6349(2) 0.0268(6) Uani 1 1 d . . . . .
H66 H 0.686585 0.480871 0.624400 0.032 Uiso 1 1 calc R U . . .
C67 C 0.5693(3) 0.3745(2) 0.6230(3) 0.0290(6) Uani 1 1 d . . . . .
H67 H 0.632290 0.330852 0.605819 0.035 Uiso 1 1 calc R U . . .
C68 C 0.4434(3) 0.3498(2) 0.6369(3) 0.0274(6) Uani 1 1 d . . . . .
C69 C 0.3540(3) 0.4146(2) 0.6632(2) 0.0252(6) Uani 1 1 d . . . . .
H69 H 0.267057 0.399536 0.673924 0.030 Uiso 1 1 calc R U . . .
O70 O 0.4182(2) 0.26230(18) 0.6214(2) 0.0431(6) Uani 1 1 d . . . . .
C71 C 0.2898(3) 0.2255(2) 0.6459(3) 0.0341(7) Uani 1 1 d . . . . .
C72 C 0.2518(3) 0.2484(2) 0.5585(3) 0.0354(7) Uani 1 1 d . . . . .
H72 H 0.307588 0.294637 0.483040 0.042 Uiso 1 1 calc R U . A 1
C73A C 0.1295(3) 0.2020(2) 0.5835(3) 0.0350(7) Uani 0.5 1 d . . P B 1
F77 F 0.0862(4) 0.2200(4) 0.5090(3) 0.0511(11) Uani 0.5 1 d . . P B 1
C73B C 0.1295(3) 0.2020(2) 0.5835(3) 0.0350(7) Uani 0.5 1 d . . P B 2
H73B H 0.102633 0.217877 0.523265 0.042 Uiso 0.5 1 calc R U P B 2
C74 C 0.0447(3) 0.1337(2) 0.6917(3) 0.0293(6) Uani 1 1 d . . . . .
C75A C 0.0872(3) 0.1165(3) 0.7767(3) 0.0376(7) Uani 0.5 1 d . . P B 1
H75A H 0.031018 0.072136 0.852529 0.045 Uiso 0.5 1 calc R U P B 1
C75B C 0.0872(3) 0.1165(3) 0.7767(3) 0.0376(7) Uani 0.5 1 d . . P B 2
F79 F 0.0151(4) 0.0594(3) 0.8737(3) 0.0496(11) Uani 0.5 1 d . . P B 2
C76 C 0.2084(3) 0.1614(3) 0.7554(3) 0.0407(8) Uani 1 1 d . . . . .
H76 H 0.234643 0.147950 0.815494 0.049 Uiso 1 1 calc R U . B 1
N78 N -0.0769(3) 0.0881(2) 0.7145(2) 0.0330(6) Uani 1 1 d . . . . .
H78A H -0.093(3) 0.091(3) 0.657(3) 0.040 Uiso 1 1 d . U . . .
H78B H -0.108(3) 0.032(3) 0.775(3) 0.040 Uiso 1 1 d . U . . .

loop_
_atom_site_aniso_label
_atom_site_aniso_U_11
_atom_site_aniso_U_22
_atom_site_aniso_U_33
_atom_site_aniso_U_23
_atom_site_aniso_U_13
_atom_site_aniso_U_12
Fe1 0.0219(2) 0.0244(2) 0.0186(2) -0.00624(16) -0.00721(16) -0.00080(15)
C1 0.0428(8) 0.0466(9) 0.0235(7) -0.0083(6) -0.0126(6) -0.0003(7)
C2 0.0428(8) 0.0466(9) 0.0235(7) -0.0083(6) -0.0126(6) -0.0003(7)
C3 0.0428(8) 0.0466(9) 0.0235(7) -0.0083(6) -0.0126(6) -0.0003(7)
C4 0.0428(8) 0.0466(9) 0.0235(7) -0.0083(6) -0.0126(6) -0.0003(7)
C5 0.0428(8) 0.0466(9) 0.0235(7) -0.0083(6) -0.0126(6) -0.0003(7)
C6 0.0294(15) 0.0285(15) 0.0216(14) -0.0082(12) -0.0123(12) 0.0012(12)
C7 0.0373(16) 0.0295(15) 0.0269(15) -0.0111(13) -0.0166(13) 0.0111(13)
C8 0.0411(17) 0.0215(14) 0.0229(14) -0.0052(12) -0.0097(13) -0.0003(12)
C9 0.0269(14) 0.0265(14) 0.0214(14) -0.0052(12) -0.0056(11) -0.0020(11)
C10 0.0287(14) 0.0237(14) 0.0167(13) -0.0066(11) -0.0066(11) 0.0003(11)
N11 0.0252(12) 0.0266(12) 0.0213(12) -0.0093(10) -0.0009(10) -0.0019(10)
C12 0.0240(14) 0.0260(14) 0.0210(13) -0.0082(11) -0.0055(11) 0.0005(11)
O13 0.0294(11) 0.0275(11) 0.0386(12) -0.0110(10) 0.0056(9) -0.0018(9)
C14 0.0211(13) 0.0277(14) 0.0173(12) -0.0086(11) -0.0078(10) 0.0012(11)
N15 0.0257(12) 0.0327(13) 0.0174(11) -0.0095(10) -0.0060(9) -0.0017(10)
C16 0.0254(14) 0.0408(17) 0.0183(13) -0.0138(13) -0.0033(11) -0.0037(12)
C17 0.0284(15) 0.0385(16) 0.0213(14) -0.0180(13) -0.0065(11) 0.0022(12)
C18 0.0285(14) 0.0278(14) 0.0237(14) -0.0118(12) -0.0122(12) -0.0009(11)
C19 0.0223(13) 0.0280(14) 0.0191(13) -0.0095(11) -0.0056(11) 0.0001(11)
O20 0.0385(12) 0.0283(11) 0.0289(11) -0.0162(9) -0.0020(9) -0.0005(9)
C21 0.0288(14) 0.0222(14) 0.0272(14) -0.0117(12) -0.0083(12) 0.0016(11)
C22 0.0433(17) 0.0259(15) 0.0310(16) -0.0147(13) -0.0191(14) 0.0048(13)
C23 0.0344(16) 0.0263(15) 0.0403(17) -0.0157(14) -0.0182(14) 0.0010(12)
C24 0.0262(14) 0.0193(13) 0.0311(15) -0.0087(12) -0.0107(12) 0.0037(11)
C25 0.0267(14) 0.0291(15) 0.0254(14) -0.0107(12) -0.0121(12) 0.0062(12)
C26 0.0227(14) 0.0312(15) 0.0305(15) -0.0147(13) -0.0100(12) 0.0019(11)
N27 0.0406(16) 0.0330(15) 0.0348(15) -0.0098(13) -0.0082(13) -0.0065(12)
F28 0.0334(9) 0.0588(12) 0.0277(9) -0.0160(9) -0.0155(8) 0.0054(9)
Fe2 0.01868(18) 0.01688(18) 0.01556(18) -0.00601(15) -0.00580(14) 0.00132(14)
C51 0.0337(16) 0.0465(19) 0.0210(14) -0.0071(13) -0.0140(13) 0.0183(14)
C52 0.0433(18) 0.0198(14) 0.0216(14) -0.0019(12) -0.0084(13) 0.0014(12)
C53 0.0239(14) 0.0327(15) 0.0151(13) -0.0040(12) -0.0022(11) -0.0025(12)
C54 0.0396(17) 0.0305(15) 0.0154(13) -0.0115(12) -0.0080(12) 0.0030(13)
C55 0.0342(16) 0.0464(19) 0.0180(14) -0.0071(13) -0.0128(12) -0.0077(14)
C56 0.0247(13) 0.0222(13) 0.0211(13) -0.0117(11) -0.0114(11) 0.0024(10)
C57 0.0329(15) 0.0238(13) 0.0245(14) -0.0159(12) -0.0132(12) 0.0065(11)
C58 0.0264(14) 0.0263(14) 0.0176(13) -0.0113(11) -0.0048(11) 0.0077(11)
C59 0.0217(13) 0.0194(12) 0.0155(12) -0.0060(10) -0.0028(10) 0.0001(10)
C60 0.0225(13) 0.0180(12) 0.0172(12) -0.0079(10) -0.0090(10) 0.0036(10)
N61 0.0214(11) 0.0173(11) 0.0249(12) -0.0098(9) -0.0110(9) 0.0034(9)
C62 0.0249(14) 0.0180(12) 0.0241(13) -0.0085(11) -0.0083(11) 0.0014(10)
O63 0.0252(11) 0.0314(11) 0.0680(16) -0.0313(11) -0.0218(11) 0.0069(9)
C64 0.0243(13) 0.0177(12) 0.0205(13) -0.0084(10) -0.0101(10) 0.0031(10)
N65 0.0254(11) 0.0208(11) 0.0254(12) -0.0112(10) -0.0118(10) 0.0036(9)
C66 0.0237(14) 0.0283(14) 0.0358(16) -0.0169(13) -0.0164(12) 0.0055(11)
C67 0.0280(15) 0.0305(15) 0.0406(17) -0.0227(14) -0.0185(13) 0.0130(12)
C68 0.0319(15) 0.0217(13) 0.0393(16) -0.0176(13) -0.0205(13) 0.0061(11)
C69 0.0239(13) 0.0216(13) 0.0346(15) -0.0133(12) -0.0149(12) 0.0041(11)
O70 0.0335(12) 0.0379(12) 0.0912(19) -0.0482(13) -0.0369(13) 0.0177(10)
C71 0.0328(16) 0.0246(14) 0.062(2) -0.0280(15) -0.0272(16) 0.0104(12)
C72 0.0332(16) 0.0252(15) 0.0489(19) -0.0159(14) -0.0177(15) 0.0012(12)
C73A 0.0339(16) 0.0299(16) 0.0470(19) -0.0159(14) -0.0228(15) 0.0019(13)
F77 0.042(2) 0.077(3) 0.0196(18) -0.0030(18) -0.0154(16) -0.020(2)
C73B 0.0339(16) 0.0299(16) 0.0470(19) -0.0159(14) -0.0228(15) 0.0019(13)
C74 0.0314(15) 0.0242(14) 0.0427(17) -0.0192(13) -0.0203(14) 0.0083(12)
C75A 0.0444(19) 0.0348(17) 0.046(2) -0.0229(16) -0.0253(16) 0.0126(15)
C75B 0.0444(19) 0.0348(17) 0.046(2) -0.0229(16) -0.0253(16) 0.0126(15)
F79 0.046(2) 0.063(3) 0.0227(19) -0.0044(18) -0.0116(17) -0.014(2)
C76 0.048(2) 0.0447(19) 0.059(2) -0.0348(18) -0.0386(18) 0.0207(16)
N78 0.0315(14) 0.0353(15) 0.0298(14) -0.0119(12) -0.0120(12) -0.0028(11)

loop_
_atom_type_symbol
_atom_type_description
_atom_type_scat_dispersion_real
_atom_type_scat_dispersion_imag
_atom_type_scat_source
C C 0.0033 0.0016 'International Tables Vol C Tables 4.2.6.8 and 6.1.1.4'
H H 0.0000 0.0000 'International Tables Vol C Tables 4.2.6.8 and 6.1.1.4'
F F 0.0171 0.0103 'International Tables Vol C Tables 4.2.6.8 and 6.1.1.4'
Fe Fe 0.3463 0.8444 'International Tables Vol C Tables 4.2.6.8 and 6.1.1.4'
N N 0.0061 0.0033 'International Tables Vol C Tables 4.2.6.8 and 6.1.1.4'
O O 0.0106 0.0060 'International Tables Vol C Tables 4.2.6.8 and 6.1.1.4'

loop_
_geom_angle_atom_site_label_1
_geom_angle_atom_site_label_2
_geom_angle_atom_site_label_3
_geom_angle
_geom_angle_site_symmetry_1
_geom_angle_site_symmetry_3
_geom_angle_publ_flag
C5 Fe1 C1 41.12(13) . . ?
C5 Fe1 C4 40.35(14) . . ?
C1 Fe1 C4 68.65(14) . . ?
C5 Fe1 C7 157.07(13) . . ?
C1 Fe1 C7 159.54(13) . . ?
C4 Fe1 C7 120.96(13) . . ?
C5 Fe1 C8 122.12(13) . . ?
C1 Fe1 C8 158.95(13) . . ?
C4 Fe1 C8 106.60(13) . . ?
C7 Fe1 C8 40.65(12) . . ?
C5 Fe1 C9 108.50(13) . . ?
C1 Fe1 C9 123.35(13) . . ?
C4 Fe1 C9 123.64(12) . . ?
C7 Fe1 C9 68.55(12) . . ?
C8 Fe1 C9 41.00(12) . . ?
C5 Fe1 C2 68.19(13) . . ?
C1 Fe1 C2 40.36(13) . . ?
C4 Fe1 C2 68.30(14) . . ?
C7 Fe1 C2 122.89(13) . . ?
C8 Fe1 C2 158.78(13) . . ?
C9 Fe1 C2 158.85(13) . . ?
C5 Fe1 C3 67.74(14) . . ?
C1 Fe1 C3 68.15(14) . . ?
C4 Fe1 C3 40.32(13) . . ?
C7 Fe1 C3 106.55(13) . . ?
C8 Fe1 C3 122.33(13) . . ?
C9 Fe1 C3 159.35(13) . . ?
C2 Fe1 C3 40.59(14) . . ?
C5 Fe1 C6 161.41(13) . . ?
C1 Fe1 C6 123.84(13) . . ?
C4 Fe1 C6 156.57(13) . . ?
C7 Fe1 C6 40.67(11) . . ?
C8 Fe1 C6 68.76(12) . . ?
C9 Fe1 C6 68.82(11) . . ?
C2 Fe1 C6 107.28(12) . . ?
C3 Fe1 C6 121.38(12) . . ?
C5 Fe1 C10 125.57(13) . . ?
C1 Fe1 C10 109.02(13) . . ?
C4 Fe1 C10 161.03(12) . . ?
C7 Fe1 C10 68.00(11) . . ?
C8 Fe1 C10 68.43(11) . . ?
C9 Fe1 C10 40.72(11) . . ?
C2 Fe1 C10 122.96(13) . . ?
C3 Fe1 C10 157.87(12) . . ?
C6 Fe1 C10 40.55(11) . . ?
C2 C1 C5 107.4(3) . . ?
C2 C1 Fe1 70.25(19) . . ?
C5 C1 Fe1 69.36(19) . . ?
C2 C1 H1 126.3 . . ?
C5 C1 H1 126.3 . . ?
Fe1 C1 H1 125.7 . . ?
C1 C2 C3 108.0(3) . . ?
C1 C2 Fe1 69.39(19) . . ?
C3 C2 Fe1 69.82(19) . . ?
C1 C2 H2 126.0 . . ?
C3 C2 H2 126.0 . . ?
Fe1 C2 H2 126.4 . . ?
C4 C3 C2 108.2(3) . . ?
C4 C3 Fe1 69.38(19) . . ?
C2 C3 Fe1 69.59(19) . . ?
C4 C3 H3 125.9 . . ?
C2 C3 H3 125.9 . . ?
Fe1 C3 H3 126.7 . . ?
C5 C4 C3 108.0(3) . . ?
C5 C4 Fe1 69.66(19) . . ?
C3 C4 Fe1 70.29(19) . . ?
C5 C4 H4 126.0 . . ?
C3 C4 H4 126.0 . . ?
Fe1 C4 H4 125.6 . . ?
C4 C5 C1 108.3(3) . . ?
C4 C5 Fe1 69.99(19) . . ?
C1 C5 Fe1 69.52(19) . . ?
C4 C5 H5 125.8 . . ?
C1 C5 H5 125.8 . . ?
Fe1 C5 H5 126.2 . . ?
C7 C6 C10 107.1(2) . . ?
C7 C6 Fe1 69.17(16) . . ?
C10 C6 Fe1 69.77(15) . . ?
C7 C6 H6 126.4 . . ?
C10 C6 H6 126.4 . . ?
Fe1 C6 H6 126.2 . . ?
C8 C7 C6 109.0(3) . . ?
C8 C7 Fe1 69.69(16) . . ?
C6 C7 Fe1 70.17(16) . . ?
C8 C7 H7 125.5 . . ?
C6 C7 H7 125.5 . . ?
Fe1 C7 H7 126.2 . . ?
C7 C8 C9 107.7(3) . . ?
C7 C8 Fe1 69.65(16) . . ?
C9 C8 Fe1 69.62(16) . . ?
C7 C8 H8 126.1 . . ?
C9 C8 H8 126.1 . . ?
Fe1 C8 H8 126.2 . . ?
C10 C9 C8 107.5(2) . . ?
C10 C9 Fe1 70.04(15) . . ?
C8 C9 Fe1 69.37(16) . . ?
C10 C9 H9 126.3 . . ?
C8 C9 H9 126.3 . . ?
Fe1 C9 H9 125.9 . . ?
N11 C10 C6 127.4(2) . . ?
N11 C10 C9 123.7(3) . . ?
C6 C10 C9 108.7(2) . . ?
N11 C10 Fe1 130.70(19) . . ?
C6 C10 Fe1 69.69(15) . . ?
C9 C10 Fe1 69.25(16) . . ?
C12 N11 C10 126.8(2) . . ?
C12 N11 H11 113(2) . . ?
C10 N11 H11 120(2) . . ?
O13 C12 N11 124.2(3) . . ?
O13 C12 C14 122.0(2) . . ?
N11 C12 C14 113.8(2) . . ?
N15 C14 C19 124.4(3) . . ?
N15 C14 C12 115.9(2) . . ?
C19 C14 C12 119.7(2) . . ?
C16 N15 C14 116.4(2) . . ?
N15 C16 C17 124.1(3) . . ?
N15 C16 H16 118.0 . . ?
C17 C16 H16 118.0 . . ?
C16 C17 C18 118.5(3) . . ?
C16 C17 H17 120.7 . . ?
C18 C17 H17 120.7 . . ?
O20 C18 C19 125.2(2) . . ?
O20 C18 C17 115.8(3) . . ?
C19 C18 C17 119.0(3) . . ?
C18 C19 C14 117.5(2) . . ?
C18 C19 H19 121.2 . . ?
C14 C19 H19 121.2 . . ?
C18 O20 C21 119.8(2) . . ?
C22 C21 C26 121.2(3) . . ?
C22 C21 O20 118.0(3) . . ?
C26 C21 O20 120.6(2) . . ?
C21 C22 C23 119.2(3) . . ?
C21 C22 H22 120.4 . . ?
C23 C22 H22 120.4 . . ?
C22 C23 C24 121.8(3) . . ?
C22 C23 H23 119.1 . . ?
C24 C23 H23 119.1 . . ?
C25 C24 N27 121.1(3) . . ?
C25 C24 C23 116.1(3) . . ?
N27 C24 C23 122.8(3) . . ?
F28 C25 C26 118.4(2) . . ?
F28 C25 C24 117.3(2) . . ?
C26 C25 C24 124.3(3) . . ?
C25 C26 C21 117.4(3) . . ?
C25 C26 H26 121.3 . . ?
C21 C26 H26 121.3 . . ?
C24 N27 H27A 116(2) . . ?
C24 N27 H27B 119(3) . . ?
H27A N27 H27B 119(3) . . ?
C54 Fe2 C55 40.65(12) . . ?
C54 Fe2 C60 105.01(11) . . ?
C55 Fe2 C60 121.70(12) . . ?
C54 Fe2 C56 121.53(12) . . ?
C55 Fe2 C56 157.82(12) . . ?
C60 Fe2 C56 40.71(10) . . ?
C54 Fe2 C53 40.58(11) . . ?
C55 Fe2 C53 68.32(12) . . ?
C60 Fe2 C53 120.25(11) . . ?
C56 Fe2 C53 106.60(11) . . ?
C54 Fe2 C59 120.05(11) . . ?
C55 Fe2 C59 106.48(11) . . ?
C60 Fe2 C59 40.77(10) . . ?
C56 Fe2 C59 68.79(10) . . ?
C53 Fe2 C59 155.71(11) . . ?
C54 Fe2 C57 159.28(12) . . ?
C55 Fe2 C57 159.53(12) . . ?
C60 Fe2 C57 68.30(10) . . ?
C56 Fe2 C57 40.78(10) . . ?
C53 Fe2 C57 124.48(12) . . ?
C59 Fe2 C57 68.50(11) . . ?
C54 Fe2 C51 68.28(12) . . ?
C55 Fe2 C51 40.61(13) . . ?
C60 Fe2 C51 159.26(12) . . ?
C56 Fe2 C51 159.53(12) . . ?
C53 Fe2 C51 68.22(12) . . ?
C59 Fe2 C51 124.21(12) . . ?
C57 Fe2 C51 124.65(12) . . ?
C54 Fe2 C52 68.39(12) . . ?
C55 Fe2 C52 68.35(13) . . ?
C60 Fe2 C52 157.20(12) . . ?
C56 Fe2 C52 122.77(12) . . ?
C53 Fe2 C52 40.70(12) . . ?
C59 Fe2 C52 161.51(12) . . ?
C57 Fe2 C52 109.75(12) . . ?
C51 Fe2 C52 40.50(13) . . ?
C54 Fe2 C58 157.08(12) . . ?
C55 Fe2 C58 122.85(12) . . ?
C60 Fe2 C58 68.28(10) . . ?
C56 Fe2 C58 68.54(11) . . ?
C53 Fe2 C58 161.79(11) . . ?
C59 Fe2 C58 40.68(10) . . ?
C57 Fe2 C58 40.57(11) . . ?
C51 Fe2 C58 109.83(12) . . ?
C52 Fe2 C58 126.04(12) . . ?
C55 C51 C52 108.0(3) . . ?
C55 C51 Fe2 69.13(16) . . ?
C52 C51 Fe2 69.77(16) . . ?
C55 C51 H51 126.0 . . ?
C52 C51 H51 126.0 . . ?
Fe2 C51 H51 126.7 . . ?
C51 C52 C53 107.7(3) . . ?
C51 C52 Fe2 69.73(16) . . ?
C53 C52 Fe2 69.39(16) . . ?
C51 C52 H52 126.1 . . ?
C53 C52 H52 126.1 . . ?
Fe2 C52 H52 126.3 . . ?
C54 C53 C52 107.9(3) . . ?
C54 C53 Fe2 69.27(15) . . ?
C52 C53 Fe2 69.91(16) . . ?
C54 C53 H53 126.0 . . ?
C52 C53 H53 126.0 . . ?
Fe2 C53 H53 126.4 . . ?
C55 C54 C53 108.3(3) . . ?
C55 C54 Fe2 69.79(16) . . ?
C53 C54 Fe2 70.16(15) . . ?
C55 C54 H54 125.9 . . ?
C53 C54 H54 125.9 . . ?
Fe2 C54 H54 125.8 . . ?
C54 C55 C51 108.1(3) . . ?
C54 C55 Fe2 69.56(16) . . ?
C51 C55 Fe2 70.26(17) . . ?
C54 C55 H55 126.0 . . ?
C51 C55 H55 126.0 . . ?
Fe2 C55 H55 125.8 . . ?
C60 C56 C57 107.5(2) . . ?
C60 C56 Fe2 69.58(14) . . ?
C57 C56 Fe2 69.77(15) . . ?
C60 C56 H56 126.2 . . ?
C57 C56 H56 126.2 . . ?
Fe2 C56 H56 126.0 . . ?
C58 C57 C56 108.2(2) . . ?
C58 C57 Fe2 69.90(15) . . ?
C56 C57 Fe2 69.45(14) . . ?
C58 C57 H57 125.9 . . ?
C56 C57 H57 125.9 . . ?
Fe2 C57 H57 126.3 . . ?
C57 C58 C59 108.1(2) . . ?
C57 C58 Fe2 69.53(15) . . ?
C59 C58 Fe2 69.39(14) . . ?
C57 C58 H58 126.0 . . ?
C59 C58 H58 126.0 . . ?
Fe2 C58 H58 126.7 . . ?
C60 C59 C58 107.6(2) . . ?
C60 C59 Fe2 69.48(14) . . ?
C58 C59 Fe2 69.93(15) . . ?
C60 C59 H59 126.2 . . ?
C58 C59 H59 126.2 . . ?
Fe2 C59 H59 126.0 . . ?
N61 C60 C56 122.9(2) . . ?
N61 C60 C59 128.6(2) . . ?
C56 C60 C59 108.6(2) . . ?
N61 C60 Fe2 125.81(18) . . ?
C56 C60 Fe2 69.71(14) . . ?
C59 C60 Fe2 69.75(14) . . ?
C62 N61 C60 126.5(2) . . ?
C62 N61 H61 115(2) . . ?
C60 N61 H61 118(2) . . ?
O63 C62 N61 124.1(3) . . ?
O63 C62 C64 122.0(2) . . ?
N61 C62 C64 113.8(2) . . ?
N65 C64 C69 124.7(2) . . ?
N65 C64 C62 116.0(2) . . ?
C69 C64 C62 119.3(2) . . ?
C64 N65 C66 116.3(2) . . ?
N65 C66 C67 124.2(3) . . ?
N65 C66 H66 117.9 . . ?
C67 C66 H66 117.9 . . ?
C66 C67 C68 118.2(3) . . ?
C66 C67 H67 120.9 . . ?
C68 C67 H67 120.9 . . ?
O70 C68 C69 124.7(2) . . ?
O70 C68 C67 116.0(2) . . ?
C69 C68 C67 119.2(2) . . ?
C68 C69 C64 117.4(2) . . ?
C68 C69 H69 121.3 . . ?
C64 C69 H69 121.3 . . ?
C68 O70 C71 119.1(2) . . ?
C76 C71 C72 121.3(3) . . ?
C76 C71 O70 119.6(3) . . ?
C72 C71 O70 118.9(3) . . ?
C71 C72 C73B 118.0(3) . . ?
C71 C72 C73A 118.0(3) . . ?
C71 C72 H72 121.0 . . ?
C73A C72 H72 121.0 . . ?
F77 C73A C74 114.4(3) . . ?
F77 C73A C72 122.2(3) . . ?
C74 C73A C72 123.4(3) . . ?
C74 C73B C72 123.4(3) . . ?
C74 C73B H73B 118.3 . . ?
C72 C73B H73B 118.3 . . ?
C73B C74 C75B 115.8(3) . . ?
C73A C74 C75A 115.8(3) . . ?
C73B C74 N78 122.3(3) . . ?
C73A C74 N78 122.3(3) . . ?
C75B C74 N78 121.9(3) . . ?
C75A C74 N78 121.9(3) . . ?
C76 C75A C74 122.6(3) . . ?
C76 C75A H75A 118.7 . . ?
C74 C75A H75A 118.7 . . ?
F79 C75B C76 118.9(3) . . ?
F79 C75B C74 118.5(3) . . ?
C76 C75B C74 122.6(3) . . ?
C71 C76 C75B 118.9(3) . . ?
C71 C76 C75A 118.9(3) . . ?
C71 C76 H76 120.6 . . ?
C75A C76 H76 120.6 . . ?
C74 N78 H78A 118(2) . . ?
C74 N78 H78B 113(2) . . ?
H78A N78 H78B 118(3) . . ?

loop_
_geom_bond_atom_site_label_1
_geom_bond_atom_site_label_2
_geom_bond_distance
_geom_bond_site_symmetry_2
_geom_bond_publ_flag
Fe1 C5 2.033(3) . ?
Fe1 C1 2.035(3) . ?
Fe1 C4 2.037(3) . ?
Fe1 C7 2.039(3) . ?
Fe1 C8 2.040(3) . ?
Fe1 C9 2.043(3) . ?
Fe1 C2 2.046(3) . ?
Fe1 C3 2.049(3) . ?
Fe1 C6 2.053(3) . ?
Fe1 C10 2.054(3) . ?
C1 C2 1.408(5) . ?
C1 C5 1.429(5) . ?
C1 H1 0.9500 . ?
C2 C3 1.421(5) . ?
C2 H2 0.9500 . ?
C3 C4 1.409(5) . ?
C3 H3 0.9500 . ?
C4 C5 1.404(5) . ?
C4 H4 0.9500 . ?
C5 H5 0.9500 . ?
C6 C7 1.422(4) . ?
C6 C10 1.423(4) . ?
C6 H6 0.9500 . ?
C7 C8 1.417(4) . ?
C7 H7 0.9500 . ?
C8 C9 1.430(4) . ?
C8 H8 0.9500 . ?
C9 C10 1.425(4) . ?
C9 H9 0.9500 . ?
C10 N11 1.410(4) . ?
N11 C12 1.342(4) . ?
N11 H11 0.81(3) . ?
C12 O13 1.224(3) . ?
C12 C14 1.511(4) . ?
C14 N15 1.341(3) . ?
C14 C19 1.385(4) . ?
N15 C16 1.334(4) . ?
C16 C17 1.370(4) . ?
C16 H16 0.9500 . ?
C17 C18 1.391(4) . ?
C17 H17 0.9500 . ?
C18 O20 1.366(3) . ?
C18 C19 1.384(4) . ?
C19 H19 0.9500 . ?
O20 C21 1.404(3) . ?
C21 C22 1.380(4) . ?
C21 C26 1.383(4) . ?
C22 C23 1.385(4) . ?
C22 H22 0.9500 . ?
C23 C24 1.391(4) . ?
C23 H23 0.9500 . ?
C24 C25 1.385(4) . ?
C24 N27 1.386(4) . ?
C25 F28 1.368(3) . ?
C25 C26 1.372(4) . ?
C26 H26 0.9500 . ?
N27 H27A 0.92(4) . ?
N27 H27B 0.87(4) . ?
Fe2 C54 2.034(3) . ?
Fe2 C55 2.037(3) . ?
Fe2 C60 2.043(2) . ?
Fe2 C56 2.045(3) . ?
Fe2 C53 2.045(3) . ?
Fe2 C59 2.047(3) . ?
Fe2 C57 2.049(3) . ?
Fe2 C51 2.052(3) . ?
Fe2 C52 2.052(3) . ?
Fe2 C58 2.054(3) . ?
C51 C55 1.419(5) . ?
C51 C52 1.420(4) . ?
C51 H51 0.9500 . ?
C52 C53 1.425(4) . ?
C52 H52 0.9500 . ?
C53 C54 1.414(4) . ?
C53 H53 0.9500 . ?
C54 C55 1.414(4) . ?
C54 H54 0.9500 . ?
C55 H55 0.9500 . ?
C56 C60 1.422(3) . ?
C56 C57 1.426(4) . ?
C56 H56 0.9500 . ?
C57 C58 1.423(4) . ?
C57 H57 0.9500 . ?
C58 C59 1.425(4) . ?
C58 H58 0.9500 . ?
C59 C60 1.425(4) . ?
C59 H59 0.9500 . ?
C60 N61 1.406(3) . ?
N61 C62 1.338(3) . ?
N61 H61 0.82(3) . ?
C62 O63 1.230(3) . ?
C62 C64 1.509(4) . ?
C64 N65 1.332(3) . ?
C64 C69 1.386(4) . ?
N65 C66 1.337(3) . ?
C66 C67 1.376(4) . ?
C66 H66 0.9500 . ?
C67 C68 1.390(4) . ?
C67 H67 0.9500 . ?
C68 O70 1.364(3) . ?
C68 C69 1.384(4) . ?
C69 H69 0.9500 . ?
O70 C71 1.412(3) . ?
C71 C76 1.372(5) . ?
C71 C72 1.372(4) . ?
C72 C73B 1.389(4) . ?
C72 C73A 1.389(4) . ?
C72 H72 0.9500 . ?
C73A F77 1.255(4) . ?
C73A C74 1.384(4) . ?
C73B C74 1.384(4) . ?
C73B H73B 0.9500 . ?
C74 C75B 1.387(4) . ?
C74 C75A 1.387(4) . ?
C74 N78 1.387(4) . ?
C75A C76 1.385(5) . ?
C75A H75A 0.9500 . ?
C75B F79 1.216(5) . ?
C75B C76 1.385(5) . ?
C76 H76 0.9500 . ?
N78 H78A 0.89(4) . ?
N78 H78B 0.83(4) . ?

loop_
_geom_torsion_atom_site_label_1
_geom_torsion_atom_site_label_2
_geom_torsion_atom_site_label_3
_geom_torsion_atom_site_label_4
_geom_torsion
_geom_torsion_site_symmetry_1
_geom_torsion_site_symmetry_2
_geom_torsion_site_symmetry_3
_geom_torsion_site_symmetry_4
_geom_torsion_publ_flag
C5 C1 C2 C3 0.3(3) . . . . ?
Fe1 C1 C2 C3 -59.4(2) . . . . ?
C5 C1 C2 Fe1 59.6(2) . . . . ?
C1 C2 C3 C4 0.3(4) . . . . ?
Fe1 C2 C3 C4 -58.8(2) . . . . ?
C1 C2 C3 Fe1 59.1(2) . . . . ?
C2 C3 C4 C5 -0.8(4) . . . . ?
Fe1 C3 C4 C5 -59.7(2) . . . . ?
C2 C3 C4 Fe1 58.9(2) . . . . ?
C3 C4 C5 C1 1.0(4) . . . . ?
Fe1 C4 C5 C1 -59.1(2) . . . . ?
C3 C4 C5 Fe1 60.1(2) . . . . ?
C2 C1 C5 C4 -0.8(3) . . . . ?
Fe1 C1 C5 C4 59.4(2) . . . . ?
C2 C1 C5 Fe1 -60.2(2) . . . . ?
C10 C6 C7 C8 -0.6(3) . . . . ?
Fe1 C6 C7 C8 59.1(2) . . . . ?
C10 C6 C7 Fe1 -59.70(18) . . . . ?
C6 C7 C8 C9 0.1(3) . . . . ?
Fe1 C7 C8 C9 59.4(2) . . . . ?
C6 C7 C8 Fe1 -59.4(2) . . . . ?
C7 C8 C9 C10 0.5(3) . . . . ?
Fe1 C8 C9 C10 59.95(19) . . . . ?
C7 C8 C9 Fe1 -59.5(2) . . . . ?
C7 C6 C10 N11 -174.4(3) . . . . ?
Fe1 C6 C10 N11 126.3(3) . . . . ?
C7 C6 C10 C9 0.9(3) . . . . ?
Fe1 C6 C10 C9 -58.38(19) . . . . ?
C7 C6 C10 Fe1 59.32(19) . . . . ?
C8 C9 C10 N11 174.6(2) . . . . ?
Fe1 C9 C10 N11 -125.8(3) . . . . ?
C8 C9 C10 C6 -0.9(3) . . . . ?
Fe1 C9 C10 C6 58.64(19) . . . . ?
C8 C9 C10 Fe1 -59.53(19) . . . . ?
C6 C10 N11 C12 -33.0(4) . . . . ?
C9 C10 N11 C12 152.4(3) . . . . ?
Fe1 C10 N11 C12 61.7(4) . . . . ?
C10 N11 C12 O13 -5.2(5) . . . . ?
C10 N11 C12 C14 173.6(2) . . . . ?
O13 C12 C14 N15 176.5(3) . . . . ?
N11 C12 C14 N15 -2.3(3) . . . . ?
O13 C12 C14 C19 -2.2(4) . . . . ?
N11 C12 C14 C19 179.0(2) . . . . ?
C19 C14 N15 C16 1.5(4) . . . . ?
C12 C14 N15 C16 -177.1(2) . . . . ?
C14 N15 C16 C17 -0.9(4) . . . . ?
N15 C16 C17 C18 -1.0(4) . . . . ?
C16 C17 C18 O20 -177.6(3) . . . . ?
C16 C17 C18 C19 2.4(4) . . . . ?
O20 C18 C19 C14 178.2(3) . . . . ?
C17 C18 C19 C14 -1.8(4) . . . . ?
N15 C14 C19 C18 -0.2(4) . . . . ?
C12 C14 C19 C18 178.3(2) . . . . ?
C19 C18 O20 C21 -4.7(4) . . . . ?
C17 C18 O20 C21 175.2(2) . . . . ?
C18 O20 C21 C22 118.3(3) . . . . ?
C18 O20 C21 C26 -67.1(4) . . . . ?
C26 C21 C22 C23 -0.9(4) . . . . ?
O20 C21 C22 C23 173.6(3) . . . . ?
C21 C22 C23 C24 0.3(5) . . . . ?
C22 C23 C24 C25 1.8(4) . . . . ?
C22 C23 C24 N27 -180.0(3) . . . . ?
N27 C24 C25 F28 0.6(4) . . . . ?
C23 C24 C25 F28 178.9(2) . . . . ?
N27 C24 C25 C26 178.3(3) . . . . ?
C23 C24 C25 C26 -3.5(4) . . . . ?
F28 C25 C26 C21 -179.5(2) . . . . ?
C24 C25 C26 C21 2.9(4) . . . . ?
C22 C21 C26 C25 -0.6(4) . . . . ?
O20 C21 C26 C25 -174.9(3) . . . . ?
C55 C51 C52 C53 0.5(3) . . . . ?
Fe2 C51 C52 C53 59.2(2) . . . . ?
C55 C51 C52 Fe2 -58.75(19) . . . . ?
C51 C52 C53 C54 -0.4(3) . . . . ?
Fe2 C52 C53 C54 59.02(19) . . . . ?
C51 C52 C53 Fe2 -59.4(2) . . . . ?
C52 C53 C54 C55 0.2(3) . . . . ?
Fe2 C53 C54 C55 59.61(19) . . . . ?
C52 C53 C54 Fe2 -59.42(19) . . . . ?
C53 C54 C55 C51 0.1(3) . . . . ?
Fe2 C54 C55 C51 59.9(2) . . . . ?
C53 C54 C55 Fe2 -59.84(19) . . . . ?
C52 C51 C55 C54 -0.4(3) . . . . ?
Fe2 C51 C55 C54 -59.50(19) . . . . ?
C52 C51 C55 Fe2 59.1(2) . . . . ?
C60 C56 C57 C58 -0.2(3) . . . . ?
Fe2 C56 C57 C58 59.34(18) . . . . ?
C60 C56 C57 Fe2 -59.58(17) . . . . ?
C56 C57 C58 C59 -0.2(3) . . . . ?
Fe2 C57 C58 C59 58.86(18) . . . . ?
C56 C57 C58 Fe2 -59.06(18) . . . . ?
C57 C58 C59 C60 0.6(3) . . . . ?
Fe2 C58 C59 C60 59.52(17) . . . . ?
C57 C58 C59 Fe2 -58.95(18) . . . . ?
C57 C56 C60 N61 180.0(2) . . . . ?
Fe2 C56 C60 N61 120.3(2) . . . . ?
C57 C56 C60 C59 0.6(3) . . . . ?
Fe2 C56 C60 C59 -59.10(17) . . . . ?
C57 C56 C60 Fe2 59.70(18) . . . . ?
C58 C59 C60 N61 180.0(2) . . . . ?
Fe2 C59 C60 N61 -120.2(3) . . . . ?
C58 C59 C60 C56 -0.7(3) . . . . ?
Fe2 C59 C60 C56 59.08(17) . . . . ?
C58 C59 C60 Fe2 -59.80(18) . . . . ?
C56 C60 N61 C62 -161.2(3) . . . . ?
C59 C60 N61 C62 18.0(4) . . . . ?
Fe2 C60 N61 C62 -73.7(3) . . . . ?
C60 N61 C62 O63 -1.0(4) . . . . ?
C60 N61 C62 C64 178.4(2) . . . . ?
O63 C62 C64 N65 172.8(3) . . . . ?
N61 C62 C64 N65 -6.7(3) . . . . ?
O63 C62 C64 C69 -6.0(4) . . . . ?
N61 C62 C64 C69 174.6(2) . . . . ?
C69 C64 N65 C66 0.6(4) . . . . ?
C62 C64 N65 C66 -178.1(2) . . . . ?
C64 N65 C66 C67 -0.7(4) . . . . ?
N65 C66 C67 C68 0.8(5) . . . . ?
C66 C67 C68 O70 178.3(3) . . . . ?
C66 C67 C68 C69 -0.7(4) . . . . ?
O70 C68 C69 C64 -178.3(3) . . . . ?
C67 C68 C69 C64 0.6(4) . . . . ?
N65 C64 C69 C68 -0.6(4) . . . . ?
C62 C64 C69 C68 178.1(2) . . . . ?
C69 C68 O70 C71 -7.9(5) . . . . ?
C67 C68 O70 C71 173.2(3) . . . . ?
C68 O70 C71 C76 -81.3(4) . . . . ?
C68 O70 C71 C72 103.5(3) . . . . ?
C76 C71 C72 C73B -1.9(5) . . . . ?
O70 C71 C72 C73B 173.3(3) . . . . ?
C76 C71 C72 C73A -1.9(5) . . . . ?
O70 C71 C72 C73A 173.3(3) . . . . ?
C71 C72 C73A F77 178.7(4) . . . . ?
C71 C72 C73A C74 -0.3(5) . . . . ?
C71 C72 C73B C74 -0.3(5) . . . . ?
C72 C73B C74 C75B 2.2(5) . . . . ?
C72 C73B C74 N78 -179.8(3) . . . . ?
F77 C73A C74 C75A -176.9(4) . . . . ?
C72 C73A C74 C75A 2.2(5) . . . . ?
F77 C73A C74 N78 1.1(5) . . . . ?
C72 C73A C74 N78 -179.8(3) . . . . ?
C73A C74 C75A C76 -2.1(5) . . . . ?
N78 C74 C75A C76 179.9(3) . . . . ?
C73B C74 C75B F79 178.1(4) . . . . ?
N78 C74 C75B F79 0.2(5) . . . . ?
C73B C74 C75B C76 -2.1(5) . . . . ?
N78 C74 C75B C76 179.9(3) . . . . ?
C72 C71 C76 C75B 2.0(5) . . . . ?
O70 C71 C76 C75B -173.1(3) . . . . ?
C72 C71 C76 C75A 2.0(5) . . . . ?
O70 C71 C76 C75A -173.1(3) . . . . ?
F79 C75B C76 C71 179.8(4) . . . . ?
C74 C75B C76 C71 0.1(5) . . . . ?
C74 C75A C76 C71 0.1(5) . . . . ?
